data_4316628
loop_
_publ_author_name
'Anandalok Audhya'
'Manoranjan Maity'
'Kisholoy Bhattacharya'
'Rodolphe Cl\'erac'
'Muktimoy Chaudhury'

_publ_section_title
;
 Tri- and Tetranuclear Nickel(II) Inverse Metallacrown Complexes Involving
 Oximato Oxygen Linkers: Role of the Guest Anion (Oxo versus Alkoxo) in
 Controlling the Size of the Ring Topology
;
_journal_name_full 'Inorganic Chemistry'
_journal_page_first 9026
_journal_page_last 9035
_journal_paper_doi 10.1021/ic101273y
_journal_volume 49
_journal_year 2010
_chemical_formula_sum 'C52 H66 Cl2 N16 Ni4 O20'
_chemical_formula_weight 1540.95
_chemical_name_systematic
; 
 ? 
;
_space_group_IT_number 142
_symmetry_cell_setting tetragonal
_symmetry_space_group_name_Hall '-I 4bd 2c'
_symmetry_space_group_name_H-M 'I 41/a c d :2'
_atom_sites_solution_hydrogens geom
_atom_sites_solution_primary direct
_atom_sites_solution_secondary difmap
_audit_creation_method SHELXL-97
_cell_angle_alpha 90.00
_cell_angle_beta 90.00
_cell_angle_gamma 90.00
_cell_formula_units_Z 8
_cell_length_a 17.5819(2)
_cell_length_b 17.5819(2)
_cell_length_c 46.2392(12)
_cell_measurement_temperature 298(2)
_cell_volume 14293.6(4)
_computing_cell_refinement 'BRUKER APEX II'
_computing_data_collection 'BRUKER APEX II'
_computing_data_reduction 'BRUKER APEX II'
_computing_molecular_graphics 'MERCURY 2.2, PALTON-97'
_computing_publication_material 'MERCURY 2.2, PALTON-97'
_computing_structure_refinement 'SHELXL-97 (Sheldrick, 1997)'
_computing_structure_solution 'SHELXS-97 (Sheldrick, 1990)'
_diffrn_ambient_temperature 298(2)
_diffrn_detector_area_resol_mean 0.3
_diffrn_measured_fraction_theta_full 1.000
_diffrn_measured_fraction_theta_max 1.000
_diffrn_measurement_device_type 'CCD AREA DETECTOR'
_diffrn_measurement_method OMEGA-SCAN
_diffrn_radiation_monochromator graphite
_diffrn_radiation_source 'fine-focus sealed tube'
_diffrn_radiation_type MoK\a
_diffrn_radiation_wavelength 0.71073
_diffrn_reflns_av_R_equivalents 0.0678
_diffrn_reflns_av_sigmaI/netI 0.0244
_diffrn_reflns_limit_h_max 19
_diffrn_reflns_limit_h_min -19
_diffrn_reflns_limit_k_max 19
_diffrn_reflns_limit_k_min -19
_diffrn_reflns_limit_l_max 51
_diffrn_reflns_limit_l_min -52
_diffrn_reflns_number 43164
_diffrn_reflns_theta_full 23.57
_diffrn_reflns_theta_max 23.57
_diffrn_reflns_theta_min 1.76
_exptl_absorpt_coefficient_mu 1.189
_exptl_absorpt_correction_T_max 0.9109
_exptl_absorpt_correction_T_min 0.7635
_exptl_absorpt_correction_type multi-scan
_exptl_absorpt_process_details SADABS
_exptl_crystal_colour RED
_exptl_crystal_density_diffrn 1.432
_exptl_crystal_density_method 'not measured'
_exptl_crystal_description BLOCK
_exptl_crystal_F_000 6368
_exptl_crystal_size_max 0.24
_exptl_crystal_size_mid 0.14
_exptl_crystal_size_min 0.08
_refine_diff_density_max 0.435
_refine_diff_density_min -0.425
_refine_diff_density_rms 0.052
_refine_ls_extinction_method none
_refine_ls_goodness_of_fit_ref 1.071
_refine_ls_hydrogen_treatment mixed
_refine_ls_matrix_type full
_refine_ls_number_parameters 236
_refine_ls_number_reflns 2678
_refine_ls_number_restraints 2
_refine_ls_restrained_S_all 1.074
_refine_ls_R_factor_all 0.0665
_refine_ls_R_factor_gt 0.0408
_refine_ls_shift/su_max 0.001
_refine_ls_shift/su_mean 0.000
_refine_ls_structure_factor_coef Fsqd
_refine_ls_weighting_details 'calc w=1/[\s^2^(Fo^2^)+(0.1000P)^2^+0.5623P] where P=(Fo^2^+2Fc^2^)/3'
_refine_ls_weighting_scheme calc
_refine_ls_wR_factor_gt 0.1257
_refine_ls_wR_factor_ref 0.1496
_reflns_number_gt 1904
_reflns_number_total 2678
_reflns_threshold_expression >2sigma(I)
_cod_data_source_file ic101273y_si_002_3.cif
_cod_data_source_block compound4
_cod_depositor_comments
;
The following automatic conversions were performed:

'_symmetry_cell_setting' value 'TETRAGONAL' changed to 'tetragonal'
according to the built-in table from CIF Core dictionary named
'cif_core.dic' version 2.4.1 from
2010-06-29.

'_exptl_absorpt_correction_type' value 'MULTI-SCAN'
changed to 'multi-scan' according to the built-in table from CIF Core
dictionary named 'cif_core.dic' version 2.4.1 from 2010-06-29.

Automatic conversion script
Id: cif_fix_values 1646 2011-03-28 12:23:43Z adriana 
;
_cod_original_sg_symbol_H-M 'I 41/a c d'
_cod_database_code 4316628

loop_
_symmetry_equiv_pos_as_xyz
'x, y, z'
'-x+1/2, -y, z+1/2'
'-y+1/4, x+3/4, z+1/4'
'y+1/4, -x+1/4, z+3/4'
'-x+1/2, y, -z'
'x, -y, -z+1/2'
'y+1/4, x+3/4, -z+3/4'
'-y+1/4, -x+1/4, -z+1/4'
'x+1/2, y+1/2, z+1/2'
'-x+1, -y+1/2, z+1'
'-y+3/4, x+5/4, z+3/4'
'y+3/4, -x+3/4, z+5/4'
'-x+1, y+1/2, -z+1/2'
'x+1/2, -y+1/2, -z+1'
'y+3/4, x+5/4, -z+5/4'
'-y+3/4, -x+3/4, -z+3/4'
'-x, -y, -z'
'x-1/2, y, -z-1/2'
'y-1/4, -x-3/4, -z-1/4'
'-y-1/4, x-1/4, -z-3/4'
'x-1/2, -y, z'
'-x, y, z-1/2'
'-y-1/4, -x-3/4, z-3/4'
'y-1/4, x-1/4, z-1/4'
'-x+1/2, -y+1/2, -z+1/2'
'x, y+1/2, -z'
'y+1/4, -x-1/4, -z+1/4'
'-y+1/4, x+1/4, -z-1/4'
'x, -y+1/2, z+1/2'
'-x+1/2, y+1/2, z'
'-y+1/4, -x-1/4, z-1/4'
'y+1/4, x+1/4, z+1/4'

loop_
_atom_site_label
_atom_site_type_symbol
_atom_site_fract_x
_atom_site_fract_y
_atom_site_fract_z
_atom_site_U_iso_or_equiv
_atom_site_adp_type
_atom_site_occupancy
_atom_site_symmetry_multiplicity
_atom_site_calc_flag
_atom_site_refinement_flags
_atom_site_disorder_assembly
_atom_site_disorder_group
Ni1 Ni 0.56250(3) 0.12602(3) 0.125055(11) 0.0415(3) Uani 1 1 d . . .
N2 N 0.48146(18) 0.08304(18) 0.09797(7) 0.0443(8) Uani 1 1 d . . .
N1 N 0.62733(18) 0.05733(18) 0.09852(8) 0.0488(9) Uani 1 1 d . . .
N4 N 0.4443(3) -0.0845(3) 0.06732(12) 0.0920(16) Uani 1 1 d . . .
C5 C 0.5863(2) 0.0177(2) 0.07917(10) 0.0507(11) Uani 1 1 d . . .
C2 C 0.7399(3) -0.0014(3) 0.08092(13) 0.0718(15) Uani 1 1 d . . .
H2 H 0.7924 -0.0069 0.0820 0.086 Uiso 1 1 calc R . .
C1 C 0.7024(2) 0.0462(3) 0.09929(11) 0.0606(13) Uani 1 1 d . . .
H1 H 0.7307 0.0724 0.1131 0.073 Uiso 1 1 calc R . .
C7 C 0.4522(3) -0.0116(3) 0.06071(11) 0.0587(12) Uani 1 1 d . . .
C6 C 0.5036(2) 0.0323(2) 0.07975(9) 0.0459(10) Uani 1 1 d . . .
C3 C 0.6985(3) -0.0408(3) 0.06097(12) 0.0777(16) Uani 1 1 d . . .
H3 H 0.7226 -0.0731 0.0480 0.093 Uiso 1 1 calc R . .
C4 C 0.6202(3) -0.0324(3) 0.06025(11) 0.0665(14) Uani 1 1 d . . .
H4 H 0.5911 -0.0601 0.0472 0.080 Uiso 1 1 calc R . .
C9 C 0.3699(3) -0.0234(5) 0.02015(13) 0.103(2) Uani 1 1 d . . .
H9 H 0.3448 -0.0027 0.0043 0.124 Uiso 1 1 calc R . .
C8 C 0.4159(3) 0.0220(3) 0.03756(11) 0.0748(15) Uani 1 1 d . . .
H8 H 0.4220 0.0735 0.0337 0.090 Uiso 1 1 calc R . .
C10 C 0.3622(4) -0.0990(5) 0.0267(2) 0.123(3) Uani 1 1 d . . .
H10 H 0.3321 -0.1304 0.0153 0.147 Uiso 1 1 calc R . .
O1 O 0.65142(15) 0.15774(15) 0.15019(6) 0.0503(7) Uani 1 1 d . . .
O2 O 0.56707(13) 0.22961(15) 0.10055(5) 0.0418(6) Uani 1 1 d . . .
C11 C 0.3988(4) -0.1270(4) 0.0500(2) 0.123(3) Uani 1 1 d . . .
H11 H 0.3926 -0.1782 0.0544 0.148 Uiso 1 1 calc R . .
C12 C 0.6023(3) 0.2285(3) 0.07267(10) 0.0592(12) Uani 1 1 d . . .
H12A H 0.5863 0.2724 0.0615 0.071 Uiso 1 1 calc R . .
H12B H 0.5874 0.1830 0.0623 0.071 Uiso 1 1 calc R . .
C13 C 0.6877(3) 0.2299(3) 0.07668(11) 0.0664(13) Uani 1 1 d . . .
H13A H 0.7041 0.1836 0.0863 0.080 Uiso 1 1 calc R . .
H13B H 0.7126 0.2325 0.0580 0.080 Uiso 1 1 calc R . .
N3 N 0.5468(3) 0.0408(3) 0.15566(11) 0.0572(11) Uani 1 1 d . . .
Cl1 Cl 0.7500 0.30639(15) 0.0000 0.182(2) Uani 1 2 d S . .
O3 O 0.7500 0.2336(4) 0.0000 0.151(3) Uani 1 2 d S . .
O4 O 0.7022(4) 0.3476(4) 0.01598(17) 0.205(3) Uani 1 1 d . . .
O5 O 0.8217(7) 0.3018(6) 0.0274(2) 0.147(4) Uani 0.50 1 d P . .
O6 O 0.5038(4) 0.8745(4) 0.12464(14) 0.156(2) Uani 1 1 d D . .
H3A' H 0.582(3) 0.044(3) 0.1670(11) 0.062(17) Uiso 1 1 d . . .
H3B' H 0.538(2) 0.005(2) 0.1476(9) 0.040(14) Uiso 1 1 d . . .
H6A' H 0.494(4) 0.824(4) 0.1117(16) 0.14(3) Uiso 1 1 d D . .
H6B' H 0.486(5) 0.889(5) 0.1031(17) 0.20(4) Uiso 1 1 d D . .
H2' H 0.5000 0.2500 0.0980(17) 0.10(3) Uiso 1 2 d S . .

loop_
_atom_site_aniso_label
_atom_site_aniso_U_11
_atom_site_aniso_U_22
_atom_site_aniso_U_33
_atom_site_aniso_U_23
_atom_site_aniso_U_13
_atom_site_aniso_U_12
Ni1 0.0355(3) 0.0338(3) 0.0551(4) -0.0018(2) -0.0022(2) 0.0010(2)
N2 0.0378(19) 0.0365(18) 0.059(2) -0.0017(16) 0.0000(17) -0.0005(15)
N1 0.039(2) 0.042(2) 0.065(2) -0.0063(17) -0.0009(17) 0.0051(15)
N4 0.093(3) 0.052(3) 0.132(5) -0.016(3) -0.027(3) -0.009(2)
C5 0.045(3) 0.043(3) 0.064(3) -0.002(2) 0.004(2) 0.010(2)
C2 0.046(3) 0.086(4) 0.083(4) -0.007(3) 0.003(3) 0.020(3)
C1 0.043(3) 0.064(3) 0.075(3) 0.000(2) 0.001(2) 0.007(2)
C7 0.054(3) 0.050(3) 0.072(3) -0.015(2) 0.002(2) 0.001(2)
C6 0.044(2) 0.037(2) 0.057(3) -0.009(2) 0.000(2) 0.0016(17)
C3 0.075(4) 0.080(4) 0.078(4) -0.011(3) 0.016(3) 0.030(3)
C4 0.059(3) 0.066(3) 0.074(3) -0.013(3) 0.002(2) 0.016(2)
C9 0.087(5) 0.152(7) 0.070(4) -0.024(4) -0.023(3) -0.005(4)
C8 0.072(4) 0.084(4) 0.069(4) -0.007(3) -0.004(3) -0.005(3)
C10 0.110(6) 0.115(7) 0.144(8) -0.059(6) -0.021(5) -0.022(5)
O1 0.0465(17) 0.0363(16) 0.068(2) 0.0040(14) -0.0096(14) -0.0007(13)
O2 0.0385(15) 0.0389(15) 0.0481(16) -0.0005(12) 0.0007(12) -0.0005(11)
C11 0.119(6) 0.067(4) 0.184(8) -0.033(5) -0.041(6) -0.018(4)
C12 0.063(3) 0.058(3) 0.057(3) -0.001(2) 0.009(2) 0.000(2)
C13 0.062(3) 0.062(3) 0.075(3) -0.001(3) 0.021(3) 0.003(2)
N3 0.053(3) 0.046(3) 0.073(3) 0.006(2) -0.009(2) -0.004(2)
Cl1 0.397(6) 0.0508(14) 0.098(2) 0.000 0.088(3) 0.000
O3 0.216(8) 0.073(5) 0.164(7) 0.000 -0.021(6) 0.000
O4 0.184(7) 0.174(6) 0.258(9) -0.105(6) -0.057(5) 0.064(5)
O5 0.176(10) 0.163(10) 0.100(7) 0.000(7) -0.053(7) 0.027(7)
O6 0.191(7) 0.133(6) 0.143(6) 0.027(4) -0.005(5) 0.004(4)

loop_
_atom_type_symbol
_atom_type_description
_atom_type_scat_dispersion_real
_atom_type_scat_dispersion_imag
_atom_type_scat_source
C C 0.0033 0.0016 'International Tables Vol C Tables 4.2.6.8 and 6.1.1.4'
H H 0.0000 0.0000 'International Tables Vol C Tables 4.2.6.8 and 6.1.1.4'
N N 0.0061 0.0033 'International Tables Vol C Tables 4.2.6.8 and 6.1.1.4'
O O 0.0106 0.0060 'International Tables Vol C Tables 4.2.6.8 and 6.1.1.4'
Cl Cl 0.1484 0.1585 'International Tables Vol C Tables 4.2.6.8 and 6.1.1.4'
Ni Ni 0.3393 1.1124 'International Tables Vol C Tables 4.2.6.8 and 6.1.1.4'

loop_
_geom_angle_atom_site_label_1
_geom_angle_atom_site_label_2
_geom_angle_atom_site_label_3
_geom_angle
_geom_angle_site_symmetry_1
_geom_angle_site_symmetry_3
_geom_angle_publ_flag
O1 Ni1 N2 172.75(12) . . ?
O1 Ni1 N1 94.35(12) . . ?
N2 Ni1 N1 78.72(13) . . ?
O1 Ni1 N3 84.85(17) . . ?
N2 Ni1 N3 93.34(18) . . ?
N1 Ni1 N3 93.22(17) . . ?
O1 Ni1 O2 95.53(11) . 27_565 ?
N2 Ni1 O2 91.23(12) . 27_565 ?
N1 Ni1 O2 169.23(12) . 27_565 ?
N3 Ni1 O2 83.42(14) . 27_565 ?
O1 Ni1 O2 92.32(10) . . ?
N2 Ni1 O2 90.93(11) . . ?
N1 Ni1 O2 99.32(12) . . ?
N3 Ni1 O2 167.32(16) . . ?
O2 Ni1 O2 84.56(13) 27_565 . ?
C6 N2 O1 118.7(3) . 27_565 ?
C6 N2 Ni1 116.5(3) . . ?
O1 N2 Ni1 124.5(2) 27_565 . ?
C1 N1 C5 118.2(4) . . ?
C1 N1 Ni1 128.0(3) . . ?
C5 N1 Ni1 113.7(3) . . ?
C7 N4 C11 117.3(6) . . ?
N1 C5 C4 121.4(4) . . ?
N1 C5 C6 115.3(4) . . ?
C4 C5 C6 123.3(4) . . ?
C1 C2 C3 118.4(5) . . ?
C1 C2 H2 120.8 . . ?
C3 C2 H2 120.8 . . ?
N1 C1 C2 123.5(5) . . ?
N1 C1 H1 118.3 . . ?
C2 C1 H1 118.3 . . ?
N4 C7 C8 122.9(5) . . ?
N4 C7 C6 115.6(4) . . ?
C8 C7 C6 121.5(4) . . ?
N2 C6 C5 115.5(4) . . ?
N2 C6 C7 124.5(4) . . ?
C5 C6 C7 120.0(4) . . ?
C2 C3 C4 119.5(5) . . ?
C2 C3 H3 120.2 . . ?
C4 C3 H3 120.2 . . ?
C5 C4 C3 118.9(5) . . ?
C5 C4 H4 120.5 . . ?
C3 C4 H4 120.5 . . ?
C10 C9 C8 119.0(6) . . ?
C10 C9 H9 120.5 . . ?
C8 C9 H9 120.5 . . ?
C7 C8 C9 118.2(6) . . ?
C7 C8 H8 120.9 . . ?
C9 C8 H8 120.9 . . ?
C11 C10 C9 119.0(7) . . ?
C11 C10 H10 120.5 . . ?
C9 C10 H10 120.5 . . ?
N2 O1 Ni1 117.7(2) 20_656 . ?
C12 O2 Ni1 106.7(2) . 20_656 ?
C12 O2 Ni1 118.7(2) . . ?
Ni1 O2 Ni1 108.87(11) 20_656 . ?
C12 O2 H2' 109(4) . . ?
Ni1 O2 H2' 108(2) 20_656 . ?
Ni1 O2 H2' 105.1(19) . . ?
C10 C11 N4 123.5(7) . . ?
C10 C11 H11 118.2 . . ?
N4 C11 H11 118.2 . . ?
O2 C12 C13 108.6(4) . . ?
O2 C12 H12A 110.0 . . ?
C13 C12 H12A 110.0 . . ?
O2 C12 H12B 110.0 . . ?
C13 C12 H12B 110.0 . . ?
H12A C12 H12B 108.3 . . ?
N3 C13 C12 109.4(4) 20_656 . ?
N3 C13 H13A 109.8 20_656 . ?
C12 C13 H13A 109.8 . . ?
N3 C13 H13B 109.8 20_656 . ?
C12 C13 H13B 109.8 . . ?
H13A C13 H13B 108.2 . . ?
C13 N3 Ni1 107.3(3) 27_565 . ?
C13 N3 H3A' 103(4) 27_565 . ?
Ni1 N3 H3A' 107(3) . . ?
C13 N3 H3B' 108(3) 27_565 . ?
Ni1 N3 H3B' 107(3) . . ?
H3A' N3 H3B' 123(5) . . ?
O3 Cl1 O4 122.9(4) . . ?
O3 Cl1 O4 122.9(4) . 5_655 ?
O4 Cl1 O4 114.1(8) . 5_655 ?
O3 Cl1 O5 87.4(4) . . ?
O4 Cl1 O5 94.4(5) . . ?
O4 Cl1 O5 88.4(5) 5_655 . ?
O3 Cl1 O5 87.4(4) . 5_655 ?
O4 Cl1 O5 88.4(5) . 5_655 ?
O4 Cl1 O5 94.4(5) 5_655 5_655 ?
O5 Cl1 O5 174.8(8) . 5_655 ?
H6A' O6 H6B' 68(5) . . ?

loop_
_geom_bond_atom_site_label_1
_geom_bond_atom_site_label_2
_geom_bond_distance
_geom_bond_site_symmetry_2
_geom_bond_publ_flag
Ni1 O1 2.026(3) . ?
Ni1 N2 2.042(3) . ?
Ni1 N1 2.065(3) . ?
Ni1 N3 2.079(4) . ?
Ni1 O2 2.097(3) 27_565 ?
Ni1 O2 2.146(3) . ?
N2 C6 1.287(5) . ?
N2 O1 1.327(4) 27_565 ?
N1 C1 1.335(5) . ?
N1 C5 1.344(5) . ?
N4 C7 1.326(6) . ?
N4 C11 1.357(8) . ?
C5 C4 1.378(6) . ?
C5 C6 1.475(6) . ?
C2 C1 1.362(7) . ?
C2 C3 1.364(8) . ?
C2 H2 0.9300 . ?
C1 H1 0.9300 . ?
C7 C8 1.379(7) . ?
C7 C6 1.479(6) . ?
C3 C4 1.384(7) . ?
C3 H3 0.9300 . ?
C4 H4 0.9300 . ?
C9 C10 1.369(10) . ?
C9 C8 1.393(8) . ?
C9 H9 0.9300 . ?
C8 H8 0.9300 . ?
C10 C11 1.347(10) . ?
C10 H10 0.9300 . ?
O1 N2 1.327(4) 20_656 ?
O2 C12 1.430(5) . ?
O2 Ni1 2.097(3) 20_656 ?
O2 H2' 1.238(8) . ?
C11 H11 0.9300 . ?
C12 C13 1.513(6) . ?
C12 H12A 0.9700 . ?
C12 H12B 0.9700 . ?
C13 N3 1.481(6) 20_656 ?
C13 H13A 0.9700 . ?
C13 H13B 0.9700 . ?
N3 C13 1.481(6) 27_565 ?
N3 H3A' 0.81(5) . ?
N3 H3B' 0.75(4) . ?
Cl1 O3 1.279(7) . ?
Cl1 O4 1.333(6) . ?
Cl1 O4 1.333(6) 5_655 ?
Cl1 O5 1.788(10) . ?
Cl1 O5 1.788(10) 5_655 ?
O6 H6A' 1.08(6) . ?
O6 H6B' 1.07(7) . ?
